data_7153507
loop_
_publ_author_name
'Giorgi, Gianluca'
'Adamo, Mauro F. A.'
'Ponticelli, Fabio'
'Ventura, Antonio'

_publ_section_title
;
 Synthesis, structural and conformational properties, and gas phase
 reactivity of 1,4-dihydropyridine ester and ketone derivatives.
;
_journal_issue 23
_journal_name_full 'Organic &amp; biomolecular chemistry'
_journal_page_first 5339
_journal_page_last 5344
_journal_paper_doi 10.1039/c0ob00494d
_journal_volume 8
_journal_year 2010
_chemical_absolute_configuration syn
_chemical_formula_moiety 'C37 H55 N O6'
_chemical_formula_sum 'C37 H55 N O6'
_chemical_formula_weight 609.82
_chemical_name_common
;
Bis((1R,2S,5R)-2-isopropyl-5-methylcyclohexyl) 4-(3,4-
dimethoxyphenyl)--2,6-dimethyl-1,4-di-hydropyridine-3,5-dicarboxylate
;
_chemical_name_systematic
;
Bis((1R,2S,5R)-2-isopropyl-5-methylcyclohexyl) 4-(3,4-dimethoxyphenyl)-
-2,6-dimethyl-1,4-di-hydropyridine-3,5-dicarboxylate
;
_space_group_IT_number 4
_symmetry_cell_setting monoclinic
_symmetry_space_group_name_Hall 'P 2yb'
_symmetry_space_group_name_H-M 'P 1 21 1'
_atom_sites_solution_hydrogens geom
_atom_sites_solution_primary direct
_atom_sites_solution_secondary difmap
_audit_creation_method SHELXL-97
_cell_angle_alpha 90.00
_cell_angle_beta 90.21(5)
_cell_angle_gamma 90.00
_cell_formula_units_Z 4
_cell_length_a 9.128(4)
_cell_length_b 24.191(2)
_cell_length_c 16.035(6)
_cell_measurement_reflns_used 38
_cell_measurement_temperature 293(2)
_cell_measurement_theta_max 27.2
_cell_measurement_theta_min 3.5
_cell_volume 3541(2)
_computing_cell_refinement 'Bruker XSCANS'
_computing_data_collection 'Bruker XSCANS'
_computing_data_reduction 'Bruker SHELXTL'
_computing_molecular_graphics 'Ortep-3 for Windows (Farrugia, 1997)'
_computing_publication_material 'WinGX publication routines (Farrugia, 1999)'
_computing_structure_refinement 'SHELXL-97 (Sheldrick, 1997)'
_computing_structure_solution 'Bruker SHELXTL'
_diffrn_ambient_temperature 293(2)
_diffrn_measured_fraction_theta_full 0.998
_diffrn_measured_fraction_theta_max 0.998
_diffrn_measurement_device_type 'Bruker P4'
_diffrn_measurement_method '\w scans'
_diffrn_radiation_monochromator graphite
_diffrn_radiation_source 'fine-focus sealed tube'
_diffrn_radiation_type MoK\a
_diffrn_radiation_wavelength 0.71073
_diffrn_reflns_av_R_equivalents 0.0171
_diffrn_reflns_av_sigmaI/netI 0.0358
_diffrn_reflns_limit_h_max 10
_diffrn_reflns_limit_h_min -1
_diffrn_reflns_limit_k_max 28
_diffrn_reflns_limit_k_min -1
_diffrn_reflns_limit_l_max 19
_diffrn_reflns_limit_l_min -19
_diffrn_reflns_number 8033
_diffrn_reflns_theta_full 25.00
_diffrn_reflns_theta_max 25.00
_diffrn_reflns_theta_min 1.27
_diffrn_standards_interval_count 100
_diffrn_standards_number 3
_exptl_absorpt_coefficient_mu 0.076
_exptl_absorpt_correction_type none
_exptl_crystal_density_diffrn 1.144
_exptl_crystal_density_method 'not measured'
_exptl_crystal_description prism
_exptl_crystal_F_000 1328
_exptl_crystal_size_max 0.5
_exptl_crystal_size_mid 0.3
_exptl_crystal_size_min 0.3
_refine_diff_density_max 0.144
_refine_diff_density_min -0.148
_refine_diff_density_rms 0.028
_refine_ls_abs_structure_details 'Flack H D (1983), Acta Cryst. A39, 876-881'
_refine_ls_abs_structure_Flack 0.1(11)
_refine_ls_extinction_method none
_refine_ls_goodness_of_fit_ref 1.032
_refine_ls_hydrogen_treatment constr
_refine_ls_matrix_type full
_refine_ls_number_parameters 813
_refine_ls_number_reflns 6690
_refine_ls_number_restraints 1
_refine_ls_restrained_S_all 1.032
_refine_ls_R_factor_all 0.0698
_refine_ls_R_factor_gt 0.0425
_refine_ls_shift/su_max 0.044
_refine_ls_shift/su_mean 0.001
_refine_ls_structure_factor_coef Fsqd
_refine_ls_weighting_details 'calc w=1/[\s^2^(Fo^2^)+(0.0493P)^2^+0.3276P] where P=(Fo^2^+2Fc^2^)/3'
_refine_ls_weighting_scheme calc
_refine_ls_wR_factor_gt 0.0903
_refine_ls_wR_factor_ref 0.1026
_reflns_number_gt 4872
_reflns_number_total 6690
_reflns_threshold_expression >2\s(I)
_cod_data_source_file c0ob00494d.txt
_cod_data_source_block ant7bis
_cod_depositor_comments
;
The following automatic conversions were performed:

'_symmetry_cell_setting' value 'Monoclinic' changed to 'monoclinic'
according to /home/saulius/struct/CIF-dictionaries/cif_core.dic
dictionary named 'cif_core.dic' version 2.4.2 from 2011-04-26.

Automatic conversion script
Id: cif_fix_values 1891 2012-01-12 08:04:46Z andrius 
;
_cod_original_sg_symbol_H-M 'P 21'
_cod_database_code 7153507

loop_
_symmetry_equiv_pos_as_xyz
'x, y, z'
'-x, y+1/2, -z'

loop_
_atom_site_label
_atom_site_type_symbol
_atom_site_fract_x
_atom_site_fract_y
_atom_site_fract_z
_atom_site_U_iso_or_equiv
_atom_site_adp_type
_atom_site_occupancy
_atom_site_symmetry_multiplicity
_atom_site_calc_flag
_atom_site_refinement_flags
N1A N 1.0723(3) 0.83152(15) 0.11788(16) 0.0481(7) Uani 1 1 d .
H1A H 1.1515 0.8330 0.0891 0.058 Uiso 1 1 calc R
C2A C 1.0108(4) 0.88073(16) 0.1441(2) 0.0443(9) Uani 1 1 d .
C3A C 0.9024(4) 0.87959(15) 0.2006(2) 0.0391(8) Uani 1 1 d .
C4A C 0.8586(3) 0.82614(16) 0.24272(17) 0.0394(8) Uani 1 1 d .
H4A H 0.7515 0.8255 0.2464 0.047 Uiso 1 1 calc R
C5A C 0.9062(4) 0.77560(15) 0.1922(2) 0.0387(8) Uani 1 1 d .
C6A C 1.0140(4) 0.77990(16) 0.1351(2) 0.0432(9) Uani 1 1 d .
C7A C 1.0747(5) 0.93025(18) 0.1009(3) 0.0625(11) Uani 1 1 d .
H7A1 H 1.0816 0.9230 0.0422 0.094 Uiso 1 1 calc R
H7A2 H 1.1706 0.9376 0.1230 0.094 Uiso 1 1 calc R
H7A3 H 1.0128 0.9617 0.1099 0.094 Uiso 1 1 calc R
C8A C 1.0830(5) 0.73450(18) 0.0855(3) 0.0602(11) Uani 1 1 d .
H8A1 H 1.0921 0.7021 0.1196 0.090 Uiso 1 1 calc R
H8A2 H 1.1783 0.7460 0.0673 0.090 Uiso 1 1 calc R
H8A3 H 1.0228 0.7263 0.0379 0.090 Uiso 1 1 calc R
C9A C 0.8209(4) 0.92801(16) 0.2310(2) 0.0430(9) Uani 1 1 d .
O1A O 0.6950(3) 0.92580(12) 0.25423(18) 0.0645(8) Uani 1 1 d .
O2A O 0.9005(3) 0.97468(11) 0.23610(15) 0.0514(7) Uani 1 1 d .
C10A C 0.8360(4) 1.02375(16) 0.2755(2) 0.0521(10) Uani 1 1 d .
H10A H 0.7308 1.0179 0.2836 0.062 Uiso 1 1 calc R
C11A C 0.9097(4) 1.03257(17) 0.3595(2) 0.0534(10) Uani 1 1 d .
H11A H 1.0149 1.0359 0.3487 0.064 Uiso 1 1 calc R
C12A C 0.8599(5) 1.08815(19) 0.3942(3) 0.0719(13) Uani 1 1 d .
H12A H 0.7554 1.0867 0.4049 0.086 Uiso 1 1 calc R
H12B H 0.9093 1.0949 0.4469 0.086 Uiso 1 1 calc R
C13A C 0.8914(5) 1.13535(19) 0.3354(3) 0.0711(13) Uani 1 1 d .
H13A H 0.9962 1.1379 0.3263 0.085 Uiso 1 1 calc R
H13B H 0.8592 1.1698 0.3604 0.085 Uiso 1 1 calc R
C14A C 0.8141(4) 1.12714(18) 0.2528(3) 0.0626(11) Uani 1 1 d .
H14A H 0.7086 1.1256 0.2639 0.075 Uiso 1 1 calc R
C15A C 0.8591(4) 1.07136(18) 0.2160(3) 0.0602(11) Uani 1 1 d .
H15A H 0.8027 1.0647 0.1655 0.072 Uiso 1 1 calc R
H15B H 0.9617 1.0729 0.2007 0.072 Uiso 1 1 calc R
C16A C 0.8910(5) 0.9836(2) 0.4201(3) 0.0670(12) Uani 1 1 d .
H16A H 0.9148 0.9498 0.3893 0.080 Uiso 1 1 calc R
C17A C 0.7353(6) 0.9770(3) 0.4535(3) 0.0942(17) Uani 1 1 d .
H17A H 0.7291 0.9437 0.4858 0.141 Uiso 1 1 calc R
H17B H 0.6677 0.9751 0.4076 0.141 Uiso 1 1 calc R
H17C H 0.7114 1.0082 0.4880 0.141 Uiso 1 1 calc R
C18A C 0.9977(7) 0.9875(3) 0.4935(3) 0.1023(18) Uani 1 1 d .
H18A H 0.9764 1.0199 0.5257 0.153 Uiso 1 1 calc R
H18B H 1.0962 0.9896 0.4729 0.153 Uiso 1 1 calc R
H18C H 0.9877 0.9553 0.5281 0.153 Uiso 1 1 calc R
C19A C 0.8401(6) 1.1743(2) 0.1931(4) 0.0926(16) Uani 1 1 d .
H19A H 0.7908 1.2068 0.2130 0.139 Uiso 1 1 calc R
H19B H 0.8028 1.1646 0.1390 0.139 Uiso 1 1 calc R
H19C H 0.9433 1.1815 0.1894 0.139 Uiso 1 1 calc R
C20A C 0.9199(3) 0.82544(15) 0.33160(17) 0.0392(8) Uani 1 1 d .
C21A C 1.0705(3) 0.82362(17) 0.34459(18) 0.0430(9) Uani 1 1 d .
H21A H 1.1335 0.8210 0.2993 0.052 Uiso 1 1 calc R
C22A C 1.1267(3) 0.82572(18) 0.42425(18) 0.0445(9) Uani 1 1 d .
O3A O 1.2744(2) 0.82473(15) 0.44366(13) 0.0672(8) Uani 1 1 d .
C26A C 1.3754(4) 0.8319(3) 0.3796(2) 0.0799(15) Uani 1 1 d .
H26A H 1.3660 0.8022 0.3403 0.120 Uiso 1 1 calc R
H26B H 1.4727 0.8321 0.4025 0.120 Uiso 1 1 calc R
H26C H 1.3569 0.8664 0.3520 0.120 Uiso 1 1 calc R
C23A C 1.0347(3) 0.82854(18) 0.49291(17) 0.0458(8) Uani 1 1 d .
O4A O 1.1032(3) 0.83033(15) 0.56885(12) 0.0639(8) Uani 1 1 d .
C27A C 1.0148(5) 0.8314(3) 0.64082(19) 0.0876(16) Uani 1 1 d .
H27A H 0.9478 0.8619 0.6374 0.131 Uiso 1 1 calc R
H27B H 1.0757 0.8355 0.6894 0.131 Uiso 1 1 calc R
H27C H 0.9606 0.7975 0.6447 0.131 Uiso 1 1 calc R
C24A C 0.8866(4) 0.8312(2) 0.48018(18) 0.0536(10) Uani 1 1 d .
H24A H 0.8238 0.8343 0.5255 0.064 Uiso 1 1 calc R
C25A C 0.8300(4) 0.8294(2) 0.39984(19) 0.0509(9) Uani 1 1 d .
H25A H 0.7291 0.8308 0.3920 0.061 Uiso 1 1 calc R
C28A C 0.8358(4) 0.72247(17) 0.2099(2) 0.0470(9) Uani 1 1 d .
O5A O 0.8644(4) 0.67793(13) 0.17959(19) 0.0798(10) Uani 1 1 d .
O6A O 0.7276(3) 0.72844(10) 0.26708(14) 0.0487(6) Uani 1 1 d .
C29A C 0.6505(4) 0.67978(16) 0.2968(2) 0.0492(9) Uani 1 1 d .
H29A H 0.6988 0.6464 0.2756 0.059 Uiso 1 1 calc R
C30A C 0.6568(4) 0.67999(17) 0.3918(2) 0.0524(10) Uani 1 1 d .
H30A H 0.6113 0.7146 0.4103 0.063 Uiso 1 1 calc R
C31A C 0.5596(5) 0.6326(2) 0.4236(3) 0.0680(12) Uani 1 1 d .
H31A H 0.6004 0.5977 0.4053 0.082 Uiso 1 1 calc R
H31B H 0.5599 0.6328 0.4841 0.082 Uiso 1 1 calc R
C32A C 0.4031(5) 0.6374(2) 0.3924(3) 0.0737(13) Uani 1 1 d .
H32A H 0.3461 0.6066 0.4135 0.088 Uiso 1 1 calc R
H32B H 0.3600 0.6713 0.4133 0.088 Uiso 1 1 calc R
C33A C 0.3977(5) 0.63735(19) 0.2983(3) 0.0639(11) Uani 1 1 d .
H33A H 0.4351 0.6017 0.2788 0.077 Uiso 1 1 calc R
C34A C 0.4953(4) 0.68259(18) 0.2632(2) 0.0576(10) Uani 1 1 d .
H34A H 0.4976 0.6794 0.2029 0.069 Uiso 1 1 calc R
H34B H 0.4536 0.7183 0.2769 0.069 Uiso 1 1 calc R
C35A C 0.8131(5) 0.6801(2) 0.4252(2) 0.0658(12) Uani 1 1 d .
H35A H 0.8635 0.7114 0.3992 0.079 Uiso 1 1 calc R
C36A C 0.8986(6) 0.6284(3) 0.4026(4) 0.1010(19) Uani 1 1 d .
H36A H 0.8551 0.5969 0.4293 0.151 Uiso 1 1 calc R
H36B H 0.9982 0.6322 0.4211 0.151 Uiso 1 1 calc R
H36C H 0.8964 0.6233 0.3433 0.151 Uiso 1 1 calc R
C37A C 0.8172(6) 0.6899(3) 0.5203(3) 0.0920(17) Uani 1 1 d .
H37A H 0.7611 0.7223 0.5336 0.138 Uiso 1 1 calc R
H37B H 0.9168 0.6950 0.5382 0.138 Uiso 1 1 calc R
H37C H 0.7762 0.6584 0.5484 0.138 Uiso 1 1 calc R
C38A C 0.2409(5) 0.6439(3) 0.2663(4) 0.0998(18) Uani 1 1 d .
H38A H 0.2006 0.6779 0.2868 0.150 Uiso 1 1 calc R
H38B H 0.1825 0.6134 0.2855 0.150 Uiso 1 1 calc R
H38C H 0.2410 0.6444 0.2064 0.150 Uiso 1 1 calc R
N1B N 0.4279(3) 0.83375(15) 0.61779(16) 0.0482(7) Uani 1 1 d .
H1B H 0.3481 0.8322 0.5892 0.058 Uiso 1 1 calc R
C2B C 0.4902(4) 0.78426(16) 0.6439(2) 0.0432(9) Uani 1 1 d .
C3B C 0.5980(4) 0.78577(15) 0.7006(2) 0.0384(8) Uani 1 1 d .
C4B C 0.6419(3) 0.83978(16) 0.74263(17) 0.0386(8) Uani 1 1 d .
H4B H 0.7490 0.8405 0.7467 0.046 Uiso 1 1 calc R
C5B C 0.5941(4) 0.88960(15) 0.6923(2) 0.0396(8) Uani 1 1 d .
C6B C 0.4858(4) 0.88497(16) 0.6348(2) 0.0427(9) Uani 1 1 d .
C7B C 0.4253(5) 0.73475(18) 0.6009(3) 0.0615(11) Uani 1 1 d .
H7B1 H 0.4803 0.7268 0.5515 0.092 Uiso 1 1 calc R
H7B2 H 0.3253 0.7424 0.5861 0.092 Uiso 1 1 calc R
H7B3 H 0.4288 0.7035 0.6378 0.092 Uiso 1 1 calc R
C8B C 0.4165(4) 0.93058(18) 0.5857(3) 0.0589(11) Uani 1 1 d .
H8B1 H 0.4138 0.9206 0.5278 0.088 Uiso 1 1 calc R
H8B2 H 0.4726 0.9638 0.5926 0.088 Uiso 1 1 calc R
H8B3 H 0.3185 0.9366 0.6053 0.088 Uiso 1 1 calc R
C9B C 0.6791(4) 0.73691(16) 0.7315(2) 0.0438(9) Uani 1 1 d .
O1B O 0.8053(3) 0.73961(12) 0.75426(18) 0.0614(8) Uani 1 1 d .
O2B O 0.5999(3) 0.69035(11) 0.73612(15) 0.0512(7) Uani 1 1 d .
C10B C 0.6642(4) 0.64150(17) 0.7755(2) 0.0516(10) Uani 1 1 d .
H10B H 0.7694 0.6474 0.7843 0.062 Uiso 1 1 calc R
C11B C 0.5893(4) 0.63260(18) 0.8595(2) 0.0554(10) Uani 1 1 d .
H11B H 0.4840 0.6296 0.8484 0.066 Uiso 1 1 calc R
C12B C 0.6393(5) 0.5769(2) 0.8948(3) 0.0732(13) Uani 1 1 d .
H12C H 0.7435 0.5784 0.9067 0.088 Uiso 1 1 calc R
H12D H 0.5887 0.5698 0.9468 0.088 Uiso 1 1 calc R
C13B C 0.6092(5) 0.5300(2) 0.8347(3) 0.0731(13) Uani 1 1 d .
H13C H 0.6412 0.4955 0.8596 0.088 Uiso 1 1 calc R
H13D H 0.5045 0.5275 0.8248 0.088 Uiso 1 1 calc R
C14B C 0.6862(4) 0.53799(19) 0.7530(3) 0.0641(12) Uani 1 1 d .
H14B H 0.7916 0.5395 0.7646 0.077 Uiso 1 1 calc R
C15B C 0.6414(4) 0.59382(18) 0.7164(3) 0.0607(11) Uani 1 1 d .
H15C H 0.6976 0.6004 0.6661 0.073 Uiso 1 1 calc R
H15D H 0.5387 0.5923 0.7007 0.073 Uiso 1 1 calc R
C16B C 0.6104(5) 0.6815(2) 0.9201(3) 0.0671(12) Uani 1 1 d .
H16B H 0.5869 0.7152 0.8890 0.080 Uiso 1 1 calc R
C17B C 0.5008(7) 0.6779(3) 0.9934(3) 0.1026(18) Uani 1 1 d .
H17D H 0.5280 0.6480 1.0295 0.154 Uiso 1 1 calc R
H17E H 0.4039 0.6716 0.9719 0.154 Uiso 1 1 calc R
H17F H 0.5025 0.7119 1.0242 0.154 Uiso 1 1 calc R
C18B C 0.7648(6) 0.6882(3) 0.9532(3) 0.0948(17) Uani 1 1 d .
H18D H 0.7956 0.6544 0.9792 0.142 Uiso 1 1 calc R
H18E H 0.7671 0.7176 0.9933 0.142 Uiso 1 1 calc R
H18F H 0.8295 0.6968 0.9079 0.142 Uiso 1 1 calc R
C19B C 0.6598(5) 0.4908(2) 0.6922(4) 0.0920(16) Uani 1 1 d .
H19D H 0.7011 0.4573 0.7144 0.138 Uiso 1 1 calc R
H19E H 0.7053 0.4992 0.6398 0.138 Uiso 1 1 calc R
H19F H 0.5564 0.4859 0.6839 0.138 Uiso 1 1 calc R
C20B C 0.5801(3) 0.83945(15) 0.83170(17) 0.0377(8) Uani 1 1 d .
C21B C 0.4285(3) 0.84145(17) 0.84463(17) 0.0430(9) Uani 1 1 d .
H21B H 0.3652 0.8442 0.7992 0.052 Uiso 1 1 calc R
C22B C 0.3728(3) 0.83934(18) 0.92399(18) 0.0442(9) Uani 1 1 d .
O3B O 0.2261(2) 0.84048(15) 0.94355(13) 0.0670(8) Uani 1 1 d .
C26B C 0.1244(4) 0.8331(3) 0.8790(2) 0.0773(14) Uani 1 1 d .
H26D H 0.1304 0.8635 0.8409 0.116 Uiso 1 1 calc R
H26E H 0.0274 0.8313 0.9019 0.116 Uiso 1 1 calc R
H26F H 0.1454 0.7993 0.8501 0.116 Uiso 1 1 calc R
C23B C 0.4655(4) 0.83635(18) 0.99307(17) 0.0471(9) Uani 1 1 d .
O4B O 0.3965(3) 0.83522(15) 1.06873(12) 0.0647(8) Uani 1 1 d .
C27B C 0.4863(5) 0.8345(3) 1.1409(2) 0.0909(17) Uani 1 1 d .
H27D H 0.5345 0.7993 1.1452 0.136 Uiso 1 1 calc R
H27E H 0.4270 0.8403 1.1894 0.136 Uiso 1 1 calc R
H27F H 0.5584 0.8632 1.1371 0.136 Uiso 1 1 calc R
C24B C 0.6141(4) 0.8339(2) 0.98034(18) 0.0528(10) Uani 1 1 d .
H24B H 0.6777 0.8313 1.0256 0.063 Uiso 1 1 calc R
C25B C 0.6693(3) 0.8354(2) 0.89971(19) 0.0509(9) Uani 1 1 d .
H25B H 0.7701 0.8337 0.8920 0.061 Uiso 1 1 calc R
C28B C 0.6647(4) 0.94282(16) 0.7102(2) 0.0443(9) Uani 1 1 d .
O5B O 0.6361(4) 0.98718(14) 0.67989(19) 0.0807(10) Uani 1 1 d .
O6B O 0.7717(3) 0.93666(10) 0.76729(14) 0.0490(6) Uani 1 1 d .
C29B C 0.8498(4) 0.98562(16) 0.7965(2) 0.0497(9) Uani 1 1 d .
H29B H 0.8014 1.0190 0.7753 0.060 Uiso 1 1 calc R
C30B C 0.8447(4) 0.98509(17) 0.8912(2) 0.0506(9) Uani 1 1 d .
H30B H 0.8909 0.9506 0.9096 0.061 Uiso 1 1 calc R
C31B C 0.9397(5) 1.0324(2) 0.9239(3) 0.0702(12) Uani 1 1 d .
H31C H 0.9403 1.0317 0.9844 0.084 Uiso 1 1 calc R
H31D H 0.8978 1.0674 0.9063 0.084 Uiso 1 1 calc R
C32B C 1.0971(5) 1.0282(2) 0.8921(3) 0.0744(13) Uani 1 1 d .
H32C H 1.1537 1.0591 0.9134 0.089 Uiso 1 1 calc R
H32D H 1.1412 0.9944 0.9130 0.089 Uiso 1 1 calc R
C33B C 1.1025(5) 1.0282(2) 0.7982(3) 0.0674(12) Uani 1 1 d .
H33B H 1.0648 1.0638 0.7784 0.081 Uiso 1 1 calc R
C34B C 1.0048(4) 0.98272(18) 0.7636(2) 0.0572(10) Uani 1 1 d .
H34C H 1.0024 0.9855 0.7032 0.069 Uiso 1 1 calc R
H34D H 1.0467 0.9471 0.7780 0.069 Uiso 1 1 calc R
C35B C 0.6870(5) 0.9850(2) 0.9257(2) 0.0659(12) Uani 1 1 d .
H35B H 0.6361 0.9538 0.8996 0.079 Uiso 1 1 calc R
C36B C 0.6836(6) 0.9750(2) 1.0194(3) 0.0883(16) Uani 1 1 d .
H36D H 0.7422 0.9433 1.0327 0.132 Uiso 1 1 calc R
H36E H 0.5844 0.9686 1.0367 0.132 Uiso 1 1 calc R
H36F H 0.7219 1.0068 1.0479 0.132 Uiso 1 1 calc R
C37B C 0.6014(6) 1.0364(3) 0.9033(4) 0.1020(19) Uani 1 1 d .
H37D H 0.6468 1.0681 0.9286 0.153 Uiso 1 1 calc R
H37E H 0.5028 1.0329 0.9233 0.153 Uiso 1 1 calc R
H37F H 0.6000 1.0409 0.8438 0.153 Uiso 1 1 calc R
C38B C 1.2597(5) 1.0215(3) 0.7663(4) 0.0970(18) Uani 1 1 d .
H38D H 1.2998 0.9874 0.7868 0.146 Uiso 1 1 calc R
H38E H 1.3186 1.0518 0.7857 0.146 Uiso 1 1 calc R
H38F H 1.2592 1.0210 0.7064 0.146 Uiso 1 1 calc R

loop_
_atom_site_aniso_label
_atom_site_aniso_U_11
_atom_site_aniso_U_22
_atom_site_aniso_U_33
_atom_site_aniso_U_23
_atom_site_aniso_U_13
_atom_site_aniso_U_12
N1A 0.0410(15) 0.056(2) 0.0477(15) -0.0011(17) 0.0133(12) -0.0010(18)
C2A 0.043(2) 0.052(2) 0.0381(19) 0.0025(17) -0.0021(17) -0.0027(19)
C3A 0.0383(19) 0.049(2) 0.0295(17) -0.0023(16) -0.0041(15) -0.0034(17)
C4A 0.0306(16) 0.052(2) 0.0357(16) -0.0009(17) -0.0016(13) -0.0023(18)
C5A 0.0358(18) 0.047(2) 0.0327(17) -0.0010(16) -0.0037(15) 0.0012(17)
C6A 0.039(2) 0.054(3) 0.0359(19) 0.0011(17) -0.0029(16) -0.0016(18)
C7A 0.066(3) 0.063(3) 0.058(2) -0.001(2) 0.011(2) -0.012(2)
C8A 0.064(3) 0.060(3) 0.057(2) -0.007(2) 0.012(2) 0.006(2)
C9A 0.041(2) 0.051(2) 0.0368(19) 0.0003(17) -0.0083(16) -0.0035(19)
O1A 0.0410(16) 0.065(2) 0.088(2) -0.0158(16) 0.0077(14) -0.0060(15)
O2A 0.0456(14) 0.0514(17) 0.0572(15) -0.0138(13) 0.0069(12) -0.0031(13)
C10A 0.043(2) 0.051(3) 0.062(2) -0.011(2) -0.0011(18) 0.0003(19)
C11A 0.049(2) 0.056(3) 0.055(2) -0.010(2) -0.0003(18) -0.004(2)
C12A 0.076(3) 0.071(3) 0.069(3) -0.023(3) -0.006(2) 0.008(3)
C13A 0.065(3) 0.057(3) 0.091(3) -0.023(3) -0.013(2) 0.008(2)
C14A 0.043(2) 0.051(3) 0.093(3) 0.001(2) -0.008(2) 0.003(2)
C15A 0.051(2) 0.064(3) 0.066(3) -0.004(2) -0.009(2) -0.005(2)
C16A 0.075(3) 0.072(3) 0.054(2) -0.009(2) -0.002(2) -0.004(3)
C17A 0.101(4) 0.107(4) 0.075(3) -0.004(3) 0.028(3) -0.011(3)
C18A 0.137(5) 0.097(4) 0.072(3) 0.004(3) -0.033(3) -0.016(4)
C19A 0.081(3) 0.071(4) 0.125(4) 0.013(3) -0.012(3) -0.009(3)
C20A 0.0379(17) 0.045(2) 0.0342(16) 0.0001(17) 0.0003(13) -0.0042(17)
C21A 0.0375(18) 0.060(3) 0.0314(15) -0.0017(17) 0.0044(13) 0.0003(18)
C22A 0.0365(17) 0.062(3) 0.0353(16) 0.0025(18) -0.0020(13) -0.0030(19)
O3A 0.0353(13) 0.125(3) 0.0411(12) 0.0057(17) -0.0050(10) -0.0005(17)
C26A 0.037(2) 0.141(5) 0.062(2) -0.003(3) 0.0026(17) 0.004(3)
C23A 0.0438(19) 0.063(2) 0.0304(16) -0.0014(18) -0.0033(14) -0.009(2)
O4A 0.0563(15) 0.107(2) 0.0280(11) -0.0001(15) -0.0049(10) -0.0079(18)
C27A 0.079(3) 0.157(5) 0.0263(17) 0.000(3) 0.0039(17) -0.012(4)
C24A 0.046(2) 0.082(3) 0.0331(16) -0.005(2) 0.0084(14) -0.006(2)
C25A 0.0359(18) 0.079(3) 0.0378(17) -0.003(2) 0.0022(14) -0.003(2)
C28A 0.053(2) 0.053(3) 0.0345(19) 0.0014(18) 0.0029(17) -0.002(2)
O5A 0.104(2) 0.051(2) 0.085(2) -0.0140(17) 0.0421(19) -0.0135(18)
O6A 0.0544(15) 0.0467(16) 0.0451(13) 0.0007(12) 0.0103(12) -0.0091(13)
C29A 0.054(2) 0.042(2) 0.051(2) 0.0031(18) 0.0058(17) -0.0032(19)
C30A 0.056(2) 0.055(2) 0.047(2) 0.0051(19) 0.0093(17) 0.005(2)
C31A 0.087(3) 0.063(3) 0.054(2) 0.011(2) 0.012(2) -0.005(3)
C32A 0.072(3) 0.073(3) 0.076(3) 0.003(3) 0.019(2) -0.021(3)
C33A 0.063(3) 0.054(3) 0.075(3) -0.007(2) 0.003(2) -0.010(2)
C34A 0.061(2) 0.057(3) 0.054(2) 0.000(2) -0.0044(19) -0.009(2)
C35A 0.067(3) 0.080(3) 0.050(2) 0.015(2) -0.004(2) 0.004(3)
C36A 0.094(4) 0.120(5) 0.089(4) 0.009(4) -0.013(3) 0.035(4)
C37A 0.099(4) 0.121(5) 0.056(3) 0.013(3) -0.011(3) -0.010(4)
C38A 0.068(3) 0.105(5) 0.127(5) -0.011(4) -0.005(3) -0.020(3)
N1B 0.0434(16) 0.056(2) 0.0452(15) 0.0029(17) -0.0136(12) -0.0037(18)
C2B 0.041(2) 0.054(3) 0.0352(18) -0.0005(17) 0.0019(16) -0.0046(18)
C3B 0.0359(18) 0.049(2) 0.0306(17) 0.0020(16) 0.0053(15) -0.0008(17)
C4B 0.0317(16) 0.052(2) 0.0320(15) 0.0012(17) 0.0018(12) -0.0064(18)
C5B 0.0384(19) 0.048(2) 0.0325(17) 0.0011(16) 0.0032(15) 0.0009(17)
C6B 0.043(2) 0.051(2) 0.0341(18) 0.0017(17) 0.0030(16) -0.0014(18)
C7B 0.069(3) 0.061(3) 0.055(2) -0.005(2) -0.011(2) -0.005(2)
C8B 0.057(2) 0.063(3) 0.056(2) 0.008(2) -0.0118(19) 0.003(2)
C9B 0.043(2) 0.050(2) 0.0379(19) -0.0002(17) 0.0070(17) -0.0042(19)
O1B 0.0376(15) 0.0590(19) 0.088(2) 0.0152(15) -0.0025(14) -0.0001(14)
O2B 0.0463(15) 0.0500(17) 0.0574(15) 0.0107(13) -0.0079(12) -0.0025(13)
C10B 0.043(2) 0.055(3) 0.056(2) 0.012(2) -0.0034(17) 0.0010(19)
C11B 0.047(2) 0.058(3) 0.061(2) 0.012(2) -0.0005(18) 0.000(2)
C12B 0.081(3) 0.072(3) 0.066(3) 0.021(3) 0.009(2) 0.005(3)
C13B 0.060(3) 0.059(3) 0.100(3) 0.024(3) 0.010(2) 0.006(2)
C14B 0.043(2) 0.058(3) 0.091(3) 0.001(2) 0.010(2) -0.002(2)
C15B 0.052(2) 0.065(3) 0.065(3) 0.006(2) 0.009(2) -0.002(2)
C16B 0.078(3) 0.071(3) 0.053(2) 0.012(2) -0.001(2) -0.005(3)
C17B 0.134(5) 0.103(4) 0.071(3) -0.002(3) 0.034(3) -0.015(4)
C18B 0.097(4) 0.100(4) 0.087(3) 0.005(3) -0.027(3) -0.010(3)
C19B 0.076(3) 0.072(4) 0.129(4) -0.013(3) 0.009(3) -0.003(3)
C20B 0.0359(17) 0.044(2) 0.0334(15) -0.0020(16) 0.0002(13) -0.0057(17)
C21B 0.0391(18) 0.062(3) 0.0282(15) 0.0029(17) -0.0033(13) 0.0008(19)
C22B 0.0320(17) 0.062(3) 0.0384(17) -0.0020(19) 0.0022(13) -0.0013(19)
O3B 0.0360(13) 0.125(3) 0.0400(12) -0.0024(17) 0.0058(10) 0.0004(17)
C26B 0.039(2) 0.129(4) 0.063(2) 0.002(3) -0.0069(17) 0.003(3)
C23B 0.049(2) 0.065(2) 0.0273(15) 0.0012(18) 0.0017(14) -0.010(2)
O4B 0.0559(15) 0.110(2) 0.0287(11) -0.0014(16) 0.0038(10) -0.0121(18)
C27B 0.080(3) 0.164(5) 0.0288(18) 0.003(3) -0.0054(18) -0.016(4)
C24B 0.0439(19) 0.083(3) 0.0319(16) 0.004(2) -0.0084(14) -0.007(2)
C25B 0.0343(17) 0.079(3) 0.0397(18) 0.001(2) 0.0001(14) -0.007(2)
C28B 0.051(2) 0.049(3) 0.0330(18) 0.0038(17) -0.0010(17) -0.0002(19)
O5B 0.102(2) 0.058(2) 0.081(2) 0.0120(17) -0.0419(19) -0.0098(18)
O6B 0.0538(15) 0.0481(16) 0.0451(13) -0.0018(12) -0.0102(12) -0.0047(13)
C29B 0.059(2) 0.041(2) 0.049(2) -0.0025(18) -0.0053(18) -0.005(2)
C30B 0.057(2) 0.050(2) 0.044(2) -0.0045(18) -0.0046(17) -0.001(2)
C31B 0.086(3) 0.069(3) 0.056(2) -0.013(2) -0.016(2) -0.003(3)
C32B 0.075(3) 0.070(3) 0.078(3) 0.001(3) -0.025(2) -0.024(3)
C33B 0.066(3) 0.058(3) 0.078(3) 0.010(2) 0.002(2) -0.011(2)
C34B 0.061(2) 0.054(3) 0.057(2) -0.001(2) 0.0050(19) -0.005(2)
C35B 0.061(3) 0.081(3) 0.055(2) -0.017(2) 0.002(2) 0.004(2)
C36B 0.098(4) 0.111(5) 0.056(3) -0.018(3) 0.013(2) -0.005(3)
C37B 0.083(4) 0.121(5) 0.102(4) -0.004(4) 0.016(3) 0.039(4)
C38B 0.062(3) 0.096(4) 0.133(5) 0.007(4) 0.010(3) -0.021(3)

loop_
_atom_type_symbol
_atom_type_description
_atom_type_scat_dispersion_real
_atom_type_scat_dispersion_imag
_atom_type_scat_source
C C 0.0033 0.0016 'International Tables Vol C Tables 4.2.6.8 and 6.1.1.4'
H H 0.0000 0.0000 'International Tables Vol C Tables 4.2.6.8 and 6.1.1.4'
N N 0.0061 0.0033 'International Tables Vol C Tables 4.2.6.8 and 6.1.1.4'
O O 0.0106 0.0060 'International Tables Vol C Tables 4.2.6.8 and 6.1.1.4'

loop_
_geom_angle_atom_site_label_1
_geom_angle_atom_site_label_2
_geom_angle_atom_site_label_3
_geom_angle
C2A N1A C6A 124.0(3)
C2A N1A H1A 118.0
C6A N1A H1A 118.0
C3A C2A N1A 119.2(3)
C3A C2A C7A 128.0(4)
N1A C2A C7A 112.8(3)
C2A C3A C9A 125.5(3)
C2A C3A C4A 121.0(3)
C9A C3A C4A 113.4(3)
C3A C4A C20A 109.2(3)
C3A C4A C5A 111.7(2)
C20A C4A C5A 112.4(3)
C3A C4A H4A 107.8
C20A C4A H4A 107.8
C5A C4A H4A 107.8
C6A C5A C28A 121.3(3)
C6A C5A C4A 120.4(3)
C28A C5A C4A 118.2(3)
C5A C6A N1A 119.0(3)
C5A C6A C8A 127.8(4)
N1A C6A C8A 113.2(3)
C2A C7A H7A1 109.5
C2A C7A H7A2 109.5
H7A1 C7A H7A2 109.5
C2A C7A H7A3 109.5
H7A1 C7A H7A3 109.5
H7A2 C7A H7A3 109.5
C6A C8A H8A1 109.5
C6A C8A H8A2 109.5
H8A1 C8A H8A2 109.5
C6A C8A H8A3 109.5
H8A1 C8A H8A3 109.5
H8A2 C8A H8A3 109.5
O1A C9A O2A 122.1(4)
O1A C9A C3A 123.3(4)
O2A C9A C3A 114.5(3)
C9A O2A C10A 119.2(3)
O2A C10A C15A 106.7(3)
O2A C10A C11A 108.5(3)
C15A C10A C11A 113.0(3)
O2A C10A H10A 109.5
C15A C10A H10A 109.5
C11A C10A H10A 109.5
C10A C11A C12A 108.4(3)
C10A C11A C16A 113.7(3)
C12A C11A C16A 114.4(3)
C10A C11A H11A 106.6
C12A C11A H11A 106.6
C16A C11A H11A 106.6
C13A C12A C11A 112.4(4)
C13A C12A H12A 109.1
C11A C12A H12A 109.1
C13A C12A H12B 109.1
C11A C12A H12B 109.1
H12A C12A H12B 107.9
C12A C13A C14A 111.0(4)
C12A C13A H13A 109.4
C14A C13A H13A 109.4
C12A C13A H13B 109.4
C14A C13A H13B 109.4
H13A C13A H13B 108.0
C19A C14A C13A 112.5(4)
C19A C14A C15A 112.2(4)
C13A C14A C15A 109.2(4)
C19A C14A H14A 107.6
C13A C14A H14A 107.6
C15A C14A H14A 107.6
C10A C15A C14A 113.0(3)
C10A C15A H15A 109.0
C14A C15A H15A 109.0
C10A C15A H15B 109.0
C14A C15A H15B 109.0
H15A C15A H15B 107.8
C18A C16A C17A 109.1(4)
C18A C16A C11A 111.5(4)
C17A C16A C11A 113.9(4)
C18A C16A H16A 107.3
C17A C16A H16A 107.3
C11A C16A H16A 107.3
C16A C17A H17A 109.5
C16A C17A H17B 109.5
H17A C17A H17B 109.5
C16A C17A H17C 109.5
H17A C17A H17C 109.5
H17B C17A H17C 109.5
C16A C18A H18A 109.5
C16A C18A H18B 109.5
H18A C18A H18B 109.5
C16A C18A H18C 109.5
H18A C18A H18C 109.5
H18B C18A H18C 109.5
C14A C19A H19A 109.5
C14A C19A H19B 109.5
H19A C19A H19B 109.5
C14A C19A H19C 109.5
H19A C19A H19C 109.5
H19B C19A H19C 109.5
C25A C20A C21A 118.4(3)
C25A C20A C4A 121.6(3)
C21A C20A C4A 119.9(3)
C22A C21A C20A 120.2(3)
C22A C21A H21A 119.9
C20A C21A H21A 119.9
C21A C22A O3A 124.6(3)
C21A C22A C23A 120.9(3)
O3A C22A C23A 114.5(3)
C22A O3A C26A 118.6(3)
O3A C26A H26A 109.5
O3A C26A H26B 109.5
H26A C26A H26B 109.5
O3A C26A H26C 109.5
H26A C26A H26C 109.5
H26B C26A H26C 109.5
O4A C23A C24A 125.5(3)
O4A C23A C22A 115.6(3)
C24A C23A C22A 118.9(3)
C23A O4A C27A 117.9(3)
O4A C27A H27A 109.5
O4A C27A H27B 109.5
H27A C27A H27B 109.5
O4A C27A H27C 109.5
H27A C27A H27C 109.5
H27B C27A H27C 109.5
C23A C24A C25A 120.1(3)
C23A C24A H24A 119.9
C25A C24A H24A 119.9
C20A C25A C24A 121.4(3)
C20A C25A H25A 119.3
C24A C25A H25A 119.3
O5A C28A O6A 121.6(3)
O5A C28A C5A 127.4(3)
O6A C28A C5A 111.0(3)
C28A O6A C29A 119.3(3)
O6A C29A C34A 107.5(3)
O6A C29A C30A 108.0(3)
C34A C29A C30A 112.7(3)
O6A C29A H29A 109.5
C34A C29A H29A 109.5
C30A C29A H29A 109.5
C35A C30A C29A 112.5(3)
C35A C30A C31A 115.2(3)
C29A C30A C31A 108.0(3)
C35A C30A H30A 106.9
C29A C30A H30A 106.9
C31A C30A H30A 106.9
C32A C31A C30A 112.3(4)
C32A C31A H31A 109.1
C30A C31A H31A 109.1
C32A C31A H31B 109.1
C30A C31A H31B 109.1
H31A C31A H31B 107.9
C33A C32A C31A 110.9(4)
C33A C32A H32A 109.5
C31A C32A H32A 109.5
C33A C32A H32B 109.5
C31A C32A H32B 109.5
H32A C32A H32B 108.0
C32A C33A C34A 110.7(3)
C32A C33A C38A 111.3(4)
C34A C33A C38A 110.5(4)
C32A C33A H33A 108.1
C34A C33A H33A 108.1
C38A C33A H33A 108.1
C29A C34A C33A 112.6(3)
C29A C34A H34A 109.1
C33A C34A H34A 109.1
C29A C34A H34B 109.1
C33A C34A H34B 109.1
H34A C34A H34B 107.8
C36A C35A C30A 113.4(4)
C36A C35A C37A 110.5(4)
C30A C35A C37A 111.5(4)
C36A C35A H35A 107.0
C30A C35A H35A 107.0
C37A C35A H35A 107.0
C35A C36A H36A 109.5
C35A C36A H36B 109.5
H36A C36A H36B 109.5
C35A C36A H36C 109.5
H36A C36A H36C 109.5
H36B C36A H36C 109.5
C35A C37A H37A 109.5
C35A C37A H37B 109.5
H37A C37A H37B 109.5
C35A C37A H37C 109.5
H37A C37A H37C 109.5
H37B C37A H37C 109.5
C33A C38A H38A 109.5
C33A C38A H38B 109.5
H38A C38A H38B 109.5
C33A C38A H38C 109.5
H38A C38A H38C 109.5
H38B C38A H38C 109.5
C6B N1B C2B 124.1(3)
C6B N1B H1B 118.0
C2B N1B H1B 118.0
C3B C2B N1B 118.7(3)
C3B C2B C7B 128.4(4)
N1B C2B C7B 112.8(3)
C2B C3B C9B 124.9(3)
C2B C3B C4B 121.0(3)
C9B C3B C4B 114.0(3)
C5B C4B C3B 111.9(2)
C5B C4B C20B 113.2(3)
C3B C4B C20B 108.1(3)
C5B C4B H4B 107.9
C3B C4B H4B 107.9
C20B C4B H4B 107.9
C6B C5B C28B 121.6(3)
C6B C5B C4B 120.4(3)
C28B C5B C4B 118.0(3)
C5B C6B N1B 119.3(3)
C5B C6B C8B 127.2(4)
N1B C6B C8B 113.6(3)
C2B C7B H7B1 109.5
C2B C7B H7B2 109.5
H7B1 C7B H7B2 109.5
C2B C7B H7B3 109.5
H7B1 C7B H7B3 109.5
H7B2 C7B H7B3 109.5
C6B C8B H8B1 109.5
C6B C8B H8B2 109.5
H8B1 C8B H8B2 109.5
C6B C8B H8B3 109.5
H8B1 C8B H8B3 109.5
H8B2 C8B H8B3 109.5
O1B C9B O2B 122.8(4)
O1B C9B C3B 122.2(3)
O2B C9B C3B 114.8(3)
C9B O2B C10B 119.1(3)
O2B C10B C15B 107.0(3)
O2B C10B C11B 108.3(3)
C15B C10B C11B 112.7(3)
O2B C10B H10B 109.6
C15B C10B H10B 109.6
C11B C10B H10B 109.6
C10B C11B C12B 108.4(3)
C10B C11B C16B 113.1(3)
C12B C11B C16B 114.0(3)
C10B C11B H11B 107.0
C12B C11B H11B 107.0
C16B C11B H11B 107.0
C13B C12B C11B 111.8(4)
C13B C12B H12C 109.3
C11B C12B H12C 109.3
C13B C12B H12D 109.3
C11B C12B H12D 109.3
H12C C12B H12D 107.9
C14B C13B C12B 112.0(4)
C14B C13B H13C 109.2
C12B C13B H13C 109.2
C14B C13B H13D 109.2
C12B C13B H13D 109.2
H13C C13B H13D 107.9
C13B C14B C19B 112.9(4)
C13B C14B C15B 108.9(4)
C19B C14B C15B 112.0(4)
C13B C14B H14B 107.6
C19B C14B H14B 107.6
C15B C14B H14B 107.6
C10B C15B C14B 113.5(3)
C10B C15B H15C 108.9
C14B C15B H15C 108.9
C10B C15B H15D 108.9
C14B C15B H15D 108.9
H15C C15B H15D 107.7
C18B C16B C11B 114.7(4)
C18B C16B C17B 110.1(4)
C11B C16B C17B 110.9(4)
C18B C16B H16B 106.9
C11B C16B H16B 106.9
C17B C16B H16B 106.9
C16B C17B H17D 109.5
C16B C17B H17E 109.5
H17D C17B H17E 109.5
C16B C17B H17F 109.5
H17D C17B H17F 109.5
H17E C17B H17F 109.5
C16B C18B H18D 109.5
C16B C18B H18E 109.5
H18D C18B H18E 109.5
C16B C18B H18F 109.5
H18D C18B H18F 109.5
H18E C18B H18F 109.5
C14B C19B H19D 109.5
C14B C19B H19E 109.5
H19D C19B H19E 109.5
C14B C19B H19F 109.5
H19D C19B H19F 109.5
H19E C19B H19F 109.5
C25B C20B C21B 118.1(3)
C25B C20B C4B 121.6(3)
C21B C20B C4B 120.2(3)
C22B C21B C20B 120.3(3)
C22B C21B H21B 119.8
C20B C21B H21B 119.8
C21B C22B O3B 125.0(3)
C21B C22B C23B 120.9(3)
O3B C22B C23B 114.1(3)
C22B O3B C26B 118.2(3)
O3B C26B H26D 109.5
O3B C26B H26E 109.5
H26D C26B H26E 109.5
O3B C26B H26F 109.5
H26D C26B H26F 109.5
H26E C26B H26F 109.5
O4B C23B C24B 126.0(3)
O4B C23B C22B 115.2(3)
C24B C23B C22B 118.8(3)
C23B O4B C27B 117.3(3)
O4B C27B H27D 109.5
O4B C27B H27E 109.5
H27D C27B H27E 109.5
O4B C27B H27F 109.5
H27D C27B H27F 109.5
H27E C27B H27F 109.5
C23B C24B C25B 119.9(3)
C23B C24B H24B 120.1
C25B C24B H24B 120.1
C20B C25B C24B 122.0(3)
C20B C25B H25B 119.0
C24B C25B H25B 119.0
O5B C28B O6B 121.9(3)
O5B C28B C5B 127.4(3)
O6B C28B C5B 110.7(3)
C28B O6B C29B 118.8(3)
O6B C29B C34B 107.9(3)
O6B C29B C30B 107.3(3)
C34B C29B C30B 112.3(3)
O6B C29B H29B 109.8
C34B C29B H29B 109.8
C30B C29B H29B 109.8
C29B C30B C31B 108.5(3)
C29B C30B C35B 113.0(3)
C31B C30B C35B 114.0(3)
C29B C30B H30B 107.0
C31B C30B H30B 107.0
C35B C30B H30B 107.0
C30B C31B C32B 111.6(4)
C30B C31B H31C 109.3
C32B C31B H31C 109.3
C30B C31B H31D 109.3
C32B C31B H31D 109.3
H31C C31B H31D 108.0
C33B C32B C31B 111.6(4)
C33B C32B H32C 109.3
C31B C32B H32C 109.3
C33B C32B H32D 109.3
C31B C32B H32D 109.3
H32C C32B H32D 108.0
C32B C33B C34B 110.0(4)
C32B C33B C38B 111.6(4)
C34B C33B C38B 110.4(4)
C32B C33B H33B 108.2
C34B C33B H33B 108.2
C38B C33B H33B 108.2
C29B C34B C33B 112.8(3)
C29B C34B H34C 109.0
C33B C34B H34C 109.0
C29B C34B H34D 109.0
C33B C34B H34D 109.0
H34C C34B H34D 107.8
C37B C35B C36B 110.7(4)
C37B C35B C30B 113.3(4)
C36B C35B C30B 112.1(4)
C37B C35B H35B 106.8
C36B C35B H35B 106.8
C30B C35B H35B 106.8
C35B C36B H36D 109.5
C35B C36B H36E 109.5
H36D C36B H36E 109.5
C35B C36B H36F 109.5
H36D C36B H36F 109.5
H36E C36B H36F 109.5
C35B C37B H37D 109.5
C35B C37B H37E 109.5
H37D C37B H37E 109.5
C35B C37B H37F 109.5
H37D C37B H37F 109.5
H37E C37B H37F 109.5
C33B C38B H38D 109.5
C33B C38B H38E 109.5
H38D C38B H38E 109.5
C33B C38B H38F 109.5
H38D C38B H38F 109.5
H38E C38B H38F 109.5

loop_
_geom_bond_atom_site_label_1
_geom_bond_atom_site_label_2
_geom_bond_distance
N1A C2A 1.382(5)
N1A C6A 1.385(5)
N1A H1A 0.8600
C2A C3A 1.344(5)
C2A C7A 1.503(5)
C3A C9A 1.472(5)
C3A C4A 1.513(5)
C4A C20A 1.529(4)
C4A C5A 1.531(5)
C4A H4A 0.9800
C5A C6A 1.351(5)
C5A C28A 1.465(5)
C6A C8A 1.496(5)
C7A H7A1 0.9600
C7A H7A2 0.9600
C7A H7A3 0.9600
C8A H8A1 0.9600
C8A H8A2 0.9600
C8A H8A3 0.9600
C9A O1A 1.210(4)
C9A O2A 1.345(4)
O2A C10A 1.469(4)
C10A C15A 1.511(6)
C10A C11A 1.519(5)
C10A H10A 0.9800
C11A C12A 1.525(6)
C11A C16A 1.542(6)
C11A H11A 0.9800
C12A C13A 1.509(7)
C12A H12A 0.9700
C12A H12B 0.9700
C13A C14A 1.512(6)
C13A H13A 0.9700
C13A H13B 0.9700
C14A C19A 1.509(7)
C14A C15A 1.530(6)
C14A H14A 0.9800
C15A H15A 0.9700
C15A H15B 0.9700
C16A C18A 1.528(6)
C16A C17A 1.529(6)
C16A H16A 0.9800
C17A H17A 0.9600
C17A H17B 0.9600
C17A H17C 0.9600
C18A H18A 0.9600
C18A H18B 0.9600
C18A H18C 0.9600
C19A H19A 0.9600
C19A H19B 0.9600
C19A H19C 0.9600
C20A C25A 1.373(4)
C20A C21A 1.391(4)
C21A C22A 1.376(4)
C21A H21A 0.9300
C22A O3A 1.383(4)
C22A C23A 1.389(4)
O3A C26A 1.393(4)
C26A H26A 0.9600
C26A H26B 0.9600
C26A H26C 0.9600
C23A O4A 1.368(4)
C23A C24A 1.368(5)
O4A C27A 1.411(4)
C27A H27A 0.9600
C27A H27B 0.9600
C27A H27C 0.9600
C24A C25A 1.387(4)
C24A H24A 0.9300
C25A H25A 0.9300
C28A O5A 1.211(5)
C28A O6A 1.358(4)
O6A C29A 1.453(4)
C29A C34A 1.516(5)
C29A C30A 1.525(5)
C29A H29A 0.9800
C30A C35A 1.521(5)
C30A C31A 1.537(6)
C30A H30A 0.9800
C31A C32A 1.516(6)
C31A H31A 0.9700
C31A H31B 0.9700
C32A C33A 1.509(6)
C32A H32A 0.9700
C32A H32B 0.9700
C33A C34A 1.521(6)
C33A C38A 1.528(6)
C33A H33A 0.9800
C34A H34A 0.9700
C34A H34B 0.9700
C35A C36A 1.519(7)
C35A C37A 1.544(6)
C35A H35A 0.9800
C36A H36A 0.9600
C36A H36B 0.9600
C36A H36C 0.9600
C37A H37A 0.9600
C37A H37B 0.9600
C37A H37C 0.9600
C38A H38A 0.9600
C38A H38B 0.9600
C38A H38C 0.9600
N1B C6B 1.374(5)
N1B C2B 1.390(5)
N1B H1B 0.8600
C2B C3B 1.337(5)
C2B C7B 1.503(5)
C3B C9B 1.479(5)
C3B C4B 1.523(5)
C4B C5B 1.513(5)
C4B C20B 1.537(4)
C4B H4B 0.9800
C5B C6B 1.355(5)
C5B C28B 1.467(5)
C6B C8B 1.494(5)
C7B H7B1 0.9600
C7B H7B2 0.9600
C7B H7B3 0.9600
C8B H8B1 0.9600
C8B H8B2 0.9600
C8B H8B3 0.9600
C9B O1B 1.209(4)
C9B O2B 1.341(4)
O2B C10B 1.462(4)
C10B C15B 1.507(6)
C10B C11B 1.528(5)
C10B H10B 0.9800
C11B C12B 1.531(6)
C11B C16B 1.542(6)
C11B H11B 0.9800
C12B C13B 1.512(7)
C12B H12C 0.9700
C12B H12D 0.9700
C13B C14B 1.501(6)
C13B H13C 0.9700
C13B H13D 0.9700
C14B C19B 1.521(7)
C14B C15B 1.528(6)
C14B H14B 0.9800
C15B H15C 0.9700
C15B H15D 0.9700
C16B C18B 1.512(6)
C16B C17B 1.549(6)
C16B H16B 0.9800
C17B H17D 0.9600
C17B H17E 0.9600
C17B H17F 0.9600
C18B H18D 0.9600
C18B H18E 0.9600
C18B H18F 0.9600
C19B H19D 0.9600
C19B H19E 0.9600
C19B H19F 0.9600
C20B C25B 1.362(4)
C20B C21B 1.401(4)
C21B C22B 1.373(4)
C21B H21B 0.9300
C22B O3B 1.376(4)
C22B C23B 1.393(4)
O3B C26B 1.399(4)
C26B H26D 0.9600
C26B H26E 0.9600
C26B H26F 0.9600
C23B O4B 1.369(4)
C23B C24B 1.374(5)
O4B C27B 1.417(4)
C27B H27D 0.9600
C27B H27E 0.9600
C27B H27F 0.9600
C24B C25B 1.390(4)
C24B H24B 0.9300
C25B H25B 0.9300
C28B O5B 1.206(5)
C28B O6B 1.345(4)
O6B C29B 1.458(4)
C29B C34B 1.514(5)
C29B C30B 1.521(5)
C29B H29B 0.9800
C30B C31B 1.527(6)
C30B C35B 1.544(5)
C30B H30B 0.9800
C31B C32B 1.530(6)
C31B H31C 0.9700
C31B H31D 0.9700
C32B C33B 1.507(6)
C32B H32C 0.9700
C32B H32D 0.9700
C33B C34B 1.521(6)
C33B C38B 1.534(6)
C33B H33B 0.9800
C34B H34C 0.9700
C34B H34D 0.9700
C35B C37B 1.511(7)
C35B C36B 1.522(6)
C35B H35B 0.9800
C36B H36D 0.9600
C36B H36E 0.9600
C36B H36F 0.9600
C37B H37D 0.9600
C37B H37E 0.9600
C37B H37F 0.9600
C38B H38D 0.9600
C38B H38E 0.9600
C38B H38F 0.9600

loop_
_geom_torsion_atom_site_label_1
_geom_torsion_atom_site_label_2
_geom_torsion_atom_site_label_3
_geom_torsion_atom_site_label_4
_geom_torsion
C6A N1A C2A C3A 11.3(5)
C6A N1A C2A C7A -166.6(3)
N1A C2A C3A C9A -176.4(3)
C7A C2A C3A C9A 1.1(6)
N1A C2A C3A C4A 6.9(5)
C7A C2A C3A C4A -175.6(3)
C2A C3A C4A C20A 103.6(3)
C9A C3A C4A C20A -73.4(3)
C2A C3A C4A C5A -21.4(4)
C9A C3A C4A C5A 161.6(3)
C3A C4A C5A C6A 20.5(4)
C20A C4A C5A C6A -102.7(3)
C3A C4A C5A C28A -161.8(3)
C20A C4A C5A C28A 74.9(4)
C28A C5A C6A N1A 177.1(3)
C4A C5A C6A N1A -5.4(5)
C28A C5A C6A C8A -3.1(5)
C4A C5A C6A C8A 174.4(3)
C2A N1A C6A C5A -12.0(4)
C2A N1A C6A C8A 168.2(3)
C2A C3A C9A O1A 150.4(4)
C4A C3A C9A O1A -32.7(5)
C2A C3A C9A O2A -33.7(5)
C4A C3A C9A O2A 143.2(3)
O1A C9A O2A C10A 3.6(5)
C3A C9A O2A C10A -172.4(3)
C9A O2A C10A C15A -130.0(3)
C9A O2A C10A C11A 107.9(3)
O2A C10A C11A C12A 171.4(3)
C15A C10A C11A C12A 53.3(4)
O2A C10A C11A C16A -60.1(4)
C15A C10A C11A C16A -178.3(4)
C10A C11A C12A C13A -56.6(5)
C16A C11A C12A C13A 175.4(4)
C11A C12A C13A C14A 59.9(5)
C12A C13A C14A C19A 178.6(4)
C12A C13A C14A C15A -56.1(5)
O2A C10A C15A C14A -173.0(3)
C11A C10A C15A C14A -53.8(4)
C19A C14A C15A C10A 179.1(4)
C13A C14A C15A C10A 53.6(5)
C10A C11A C16A C18A 165.2(4)
C12A C11A C16A C18A -69.5(5)
C10A C11A C16A C17A -70.7(5)
C12A C11A C16A C17A 54.6(5)
C3A C4A C20A C25A 110.7(4)
C5A C4A C20A C25A -124.7(4)
C3A C4A C20A C21A -66.0(4)
C5A C4A C20A C21A 58.6(4)
C25A C20A C21A C22A 0.0(6)
C4A C20A C21A C22A 176.8(4)
C20A C21A C22A O3A -179.3(4)
C20A C21A C22A C23A 1.3(6)
C21A C22A O3A C26A 12.0(7)
C23A C22A O3A C26A -168.6(4)
C21A C22A C23A O4A 179.9(4)
O3A C22A C23A O4A 0.5(6)
C21A C22A C23A C24A -2.3(6)
O3A C22A C23A C24A 178.3(4)
C24A C23A O4A C27A 4.4(7)
C22A C23A O4A C27A -178.0(4)
O4A C23A C24A C25A 179.5(4)
C22A C23A C24A C25A 2.0(7)
C21A C20A C25A C24A -0.3(7)
C4A C20A C25A C24A -177.1(4)
C23A C24A C25A C20A -0.7(7)
C6A C5A C28A O5A 1.7(6)
C4A C5A C28A O5A -175.9(4)
C6A C5A C28A O6A -177.9(3)
C4A C5A C28A O6A 4.5(4)
O5A C28A O6A C29A 4.1(5)
C5A C28A O6A C29A -176.3(3)
C28A O6A C29A C34A -111.1(3)
C28A O6A C29A C30A 127.0(3)
O6A C29A C30A C35A -58.5(4)
C34A C29A C30A C35A -177.1(4)
O6A C29A C30A C31A 173.2(3)
C34A C29A C30A C31A 54.6(4)
C35A C30A C31A C32A 176.1(4)
C29A C30A C31A C32A -57.1(4)
C30A C31A C32A C33A 58.7(5)
C31A C32A C33A C34A -54.9(5)
C31A C32A C33A C38A -178.3(4)
O6A C29A C34A C33A -173.2(3)
C30A C29A C34A C33A -54.3(5)
C32A C33A C34A C29A 53.2(5)
C38A C33A C34A C29A 176.9(4)
C29A C30A C35A C36A -63.7(5)
C31A C30A C35A C36A 60.7(5)
C29A C30A C35A C37A 170.7(4)
C31A C30A C35A C37A -64.8(5)
C6B N1B C2B C3B 12.0(5)
C6B N1B C2B C7B -166.8(3)
N1B C2B C3B C9B -177.1(3)
C7B C2B C3B C9B 1.4(6)
N1B C2B C3B C4B 6.2(5)
C7B C2B C3B C4B -175.2(3)
C2B C3B C4B C5B -21.0(4)
C9B C3B C4B C5B 162.0(3)
C2B C3B C4B C20B 104.2(3)
C9B C3B C4B C20B -72.8(3)
C3B C4B C5B C6B 20.4(4)
C20B C4B C5B C6B -102.0(3)
C3B C4B C5B C28B -161.9(3)
C20B C4B C5B C28B 75.8(4)
C28B C5B C6B N1B 177.1(3)
C4B C5B C6B N1B -5.2(5)
C28B C5B C6B C8B -3.7(5)
C4B C5B C6B C8B 174.0(3)
C2B N1B C6B C5B -12.5(5)
C2B N1B C6B C8B 168.2(3)
C2B C3B C9B O1B 149.8(4)
C4B C3B C9B O1B -33.4(5)
C2B C3B C9B O2B -33.3(5)
C4B C3B C9B O2B 143.5(3)
O1B C9B O2B C10B 4.4(5)
C3B C9B O2B C10B -172.5(3)
C9B O2B C10B C15B -130.2(3)
C9B O2B C10B C11B 108.1(3)
O2B C10B C11B C12B 171.5(3)
C15B C10B C11B C12B 53.3(4)
O2B C10B C11B C16B -61.1(4)
C15B C10B C11B C16B -179.3(3)
C10B C11B C12B C13B -56.0(5)
C16B C11B C12B C13B 177.1(4)
C11B C12B C13B C14B 59.6(5)
C12B C13B C14B C19B 178.9(4)
C12B C13B C14B C15B -56.0(5)
O2B C10B C15B C14B -173.0(3)
C11B C10B C15B C14B -54.0(4)
C13B C14B C15B C10B 53.6(5)
C19B C14B C15B C10B 179.3(4)
C10B C11B C16B C18B -69.8(5)
C12B C11B C16B C18B 54.6(5)
C10B C11B C16B C17B 164.8(4)
C12B C11B C16B C17B -70.8(5)
C5B C4B C20B C25B -124.8(4)
C3B C4B C20B C25B 110.7(4)
C5B C4B C20B C21B 57.3(4)
C3B C4B C20B C21B -67.1(4)
C25B C20B C21B C22B -0.1(6)
C4B C20B C21B C22B 177.9(4)
C20B C21B C22B O3B -179.4(4)
C20B C21B C22B C23B 1.3(6)
C21B C22B O3B C26B 12.4(7)
C23B C22B O3B C26B -168.3(4)
C21B C22B C23B O4B 179.2(4)
O3B C22B C23B O4B -0.2(6)
C21B C22B C23B C24B -1.9(6)
O3B C22B C23B C24B 178.8(4)
C24B C23B O4B C27B 3.6(7)
C22B C23B O4B C27B -177.5(4)
O4B C23B C24B C25B 180.0(4)
C22B C23B C24B C25B 1.1(7)
C21B C20B C25B C24B -0.7(7)
C4B C20B C25B C24B -178.6(4)
C23B C24B C25B C20B 0.2(7)
C6B C5B C28B O5B 1.8(6)
C4B C5B C28B O5B -175.9(4)
C6B C5B C28B O6B -177.9(3)
C4B C5B C28B O6B 4.3(4)
O5B C28B O6B C29B 3.4(5)
C5B C28B O6B C29B -176.8(3)
C28B O6B C29B C34B -111.0(4)
C28B O6B C29B C30B 127.8(3)
O6B C29B C30B C31B 173.9(3)
C34B C29B C30B C31B 55.5(4)
O6B C29B C30B C35B -58.7(4)
C34B C29B C30B C35B -177.1(4)
C29B C30B C31B C32B -56.9(4)
C35B C30B C31B C32B 176.3(4)
C30B C31B C32B C33B 58.1(5)
C31B C32B C33B C34B -54.6(5)
C31B C32B C33B C38B -177.5(4)
O6B C29B C34B C33B -173.3(3)
C30B C29B C34B C33B -55.3(5)
C32B C33B C34B C29B 53.6(5)
C38B C33B C34B C29B 177.1(4)
C29B C30B C35B C37B -63.2(5)
C31B C30B C35B C37B 61.3(5)
C29B C30B C35B C36B 170.6(4)
C31B C30B C35B C36B -64.9(5)
